data_7208084
loop_
_publ_author_name
'Wang, Ya-Li'
'Gao, Yuan-Yuan'
'Ma, Yue'
'Wang, Qing-Lun'
'Li, Li-Cun'
'Liao, Dai-Zheng'

_publ_section_title
;
 A family of lanthanide--nitronyl nitroxide complexes: syntheses, crystal
 structures and magnetic properties
;
_journal_issue 14
_journal_name_full CrystEngComm
_journal_page_first 4706
_journal_paper_doi 10.1039/c2ce25116g
_journal_volume 14
_journal_year 2012
_chemical_formula_sum 'C51 H45 F18 N4 O12 Pr'
_chemical_formula_weight 1388.82
_chemical_name_systematic
;
?
;
_space_group_IT_number 2
_symmetry_cell_setting triclinic
_symmetry_space_group_name_Hall '-P 1'
_symmetry_space_group_name_H-M 'P -1'
_atom_sites_solution_hydrogens geom
_atom_sites_solution_primary direct
_atom_sites_solution_secondary difmap
_audit_creation_method SHELXL-97
_cell_angle_alpha 100.93(3)
_cell_angle_beta 103.76(3)
_cell_angle_gamma 111.60(3)
_cell_formula_units_Z 2
_cell_length_a 12.388(3)
_cell_length_b 14.306(3)
_cell_length_c 19.221(4)
_cell_measurement_reflns_used 26681
_cell_measurement_temperature 293(2)
_cell_measurement_theta_max 27.59
_cell_measurement_theta_min 3.03
_cell_volume 2927.8(16)
_computing_cell_refinement 'Bruker XSCANS'
_computing_data_collection 'Bruker XSCANS'
_computing_data_reduction 'Bruker SHELXTL'
_computing_molecular_graphics 'Bruker SHELXTL'
_computing_publication_material 'Bruker SHELXTL'
_computing_structure_refinement 'SHELXL-97 (Sheldrick, 1997)'
_computing_structure_solution 'SHELXS-97 (Sheldrick, 1990)'
_diffrn_ambient_temperature 293(2)
_diffrn_measured_fraction_theta_full 0.997
_diffrn_measured_fraction_theta_max 0.997
_diffrn_measurement_device_type 'Bruker P4'
_diffrn_measurement_method '\w scans'
_diffrn_radiation_monochromator graphite
_diffrn_radiation_source 'fine-focus sealed tube'
_diffrn_radiation_type MoK\a
_diffrn_radiation_wavelength 0.71073
_diffrn_reflns_av_R_equivalents 0.0414
_diffrn_reflns_av_sigmaI/netI 0.0528
_diffrn_reflns_limit_h_max 14
_diffrn_reflns_limit_h_min -14
_diffrn_reflns_limit_k_max 17
_diffrn_reflns_limit_k_min -17
_diffrn_reflns_limit_l_max 22
_diffrn_reflns_limit_l_min -22
_diffrn_reflns_number 24257
_diffrn_reflns_theta_full 25.01
_diffrn_reflns_theta_max 25.01
_diffrn_reflns_theta_min 3.02
_diffrn_standards_decay_% 0
_diffrn_standards_interval_count 0
_diffrn_standards_interval_time 0
_diffrn_standards_number 0
_exptl_absorpt_coefficient_mu 0.950
_exptl_absorpt_correction_T_max 0.859
_exptl_absorpt_correction_T_min 0.811
_exptl_absorpt_correction_type multi-scan
_exptl_absorpt_process_details crystalclear
_exptl_crystal_colour Blue
_exptl_crystal_density_diffrn 1.575
_exptl_crystal_density_method 'not measured'
_exptl_crystal_description Prism
_exptl_crystal_F_000 1392
_exptl_crystal_size_max 0.22
_exptl_crystal_size_mid 0.20
_exptl_crystal_size_min 0.16
_refine_diff_density_max 1.361
_refine_diff_density_min -0.722
_refine_diff_density_rms 0.087
_refine_ls_extinction_method none
_refine_ls_goodness_of_fit_ref 1.034
_refine_ls_hydrogen_treatment constr
_refine_ls_matrix_type full
_refine_ls_number_parameters 785
_refine_ls_number_reflns 10266
_refine_ls_number_restraints 126
_refine_ls_restrained_S_all 1.047
_refine_ls_R_factor_all 0.0692
_refine_ls_R_factor_gt 0.0559
_refine_ls_shift/su_max 0.000
_refine_ls_shift/su_mean 0.000
_refine_ls_structure_factor_coef Fsqd
_refine_ls_weighting_details 'calc w=1/[\s^2^(Fo^2^)+(0.0727P)^2^+5.0298P] where P=(Fo^2^+2Fc^2^)/3'
_refine_ls_weighting_scheme calc
_refine_ls_wR_factor_gt 0.1360
_refine_ls_wR_factor_ref 0.1436
_reflns_number_gt 8690
_reflns_number_total 10266
_reflns_threshold_expression >2sigma(I)
_cod_data_source_file c2ce25116g.txt
_cod_data_source_block shelxla
_cod_depositor_comments
;
The following automatic conversions were performed:

'_symmetry_cell_setting' value 'Triclinic' changed to 'triclinic'
according to /home/saulius/struct/CIF-dictionaries/cif_core.dic
dictionary named 'cif_core.dic' version 2.4.1 from 2010-06-29.

Automatic conversion script
Id: cif_fix_values 1891 2012-01-12 08:04:46Z andrius 
;
_cod_original_sg_symbol_H-M P-1
_cod_database_code 7208084

loop_
_symmetry_equiv_pos_as_xyz
'x, y, z'
'-x, -y, -z'

loop_
_atom_site_label
_atom_site_type_symbol
_atom_site_fract_x
_atom_site_fract_y
_atom_site_fract_z
_atom_site_U_iso_or_equiv
_atom_site_adp_type
_atom_site_occupancy
_atom_site_symmetry_multiplicity
_atom_site_calc_flag
_atom_site_refinement_flags
Pr Pr 0.46702(2) 0.76468(2) 0.201090(15) 0.03881(12) Uani 1 1 d .
O12 O 0.5961(3) 0.8191(3) 0.1231(2) 0.0495(9) Uani 1 1 d .
O11 O 0.3958(3) 0.6178(3) 0.0864(2) 0.0539(10) Uani 1 1 d .
O3 O 0.6129(3) 0.6885(3) 0.2255(2) 0.0512(9) Uani 1 1 d .
O9 O 0.4848(4) 0.7449(3) 0.3285(2) 0.0547(10) Uani 1 1 d .
O7 O 0.6176(3) 0.9335(3) 0.2919(2) 0.0555(10) Uani 1 1 d .
O10 O 0.2760(3) 0.6291(3) 0.1979(2) 0.0553(10) Uani 1 1 d .
O8 O 0.3582(3) 0.8590(3) 0.2553(2) 0.0541(10) Uani 1 1 d .
N1 N 0.2796(4) 0.8524(4) 0.0900(3) 0.0480(11) Uani 1 1 d .
O1 O 0.3649(4) 0.8177(3) 0.1030(2) 0.0576(10) Uani 1 1 d .
N3 N 0.6857(4) 0.6835(4) 0.2847(2) 0.0477(11) Uani 1 1 d .
N2 N 0.1848(4) 0.9526(4) 0.0914(3) 0.0556(12) Uani 1 1 d .
C44 C 0.3051(5) 0.3533(4) 0.2657(3) 0.0491(13) Uani 1 1 d .
F13 F 0.7456(4) 1.1624(3) 0.4389(3) 0.1142(18) Uani 1 1 d .
O4 O 0.7556(4) 0.6006(4) 0.4365(3) 0.0843(15) Uani 1 1 d .
N4 N 0.7535(4) 0.6438(4) 0.3847(3) 0.0584(13) Uani 1 1 d .
O2 O 0.1631(4) 1.0330(4) 0.1062(3) 0.0799(14) Uani 1 1 d .
C42 C 0.4598(5) 0.4721(5) 0.2282(3) 0.0553(15) Uani 1 1 d .
H42 H 0.4877 0.4925 0.1902 0.066 Uiso 1 1 calc R
C40 C 0.6523(5) 0.6179(4) 0.3240(3) 0.0474(13) Uani 1 1 d .
C22 C 0.2960(5) 0.9507(5) 0.1165(3) 0.0507(14) Uani 1 1 d .
C15 C 0.5797(5) 0.7828(5) 0.0555(3) 0.0534(14) Uani 1 1 d .
C16 C 0.1582(5) 0.7824(4) 0.0307(3) 0.0532(14) Uani 1 1 d .
C43 C 0.3521(6) 0.3873(5) 0.2104(3) 0.0638(17) Uani 1 1 d .
H43 H 0.3069 0.3498 0.1599 0.077 Uiso 1 1 calc R
C50 C 0.4872(5) 0.4997(5) 0.3599(3) 0.0542(14) Uani 1 1 d .
H50 H 0.5333 0.5375 0.4102 0.065 Uiso 1 1 calc R
F15 F 0.7730(5) 1.0296(4) 0.4549(3) 0.1203(19) Uani 1 1 d .
C5 C 0.7412(6) 1.0739(5) 0.4032(4) 0.0683(18) Uani 1 1 d .
C9 C 0.6146(5) 0.9962(4) 0.3452(3) 0.0530(14) Uani 1 1 d .
C41 C 0.5316(5) 0.5308(4) 0.3048(3) 0.0476(13) Uani 1 1 d .
C7 C 0.3927(5) 0.9329(5) 0.3128(3) 0.0533(14) Uani 1 1 d .
C49 C 0.3740(5) 0.4122(5) 0.3417(3) 0.0510(13) Uani 1 1 d .
F14 F 0.8288(4) 1.0965(4) 0.3750(3) 0.1174(18) Uani 1 1 d .
C20 C 0.0207(7) 0.8092(6) 0.1068(4) 0.077(2) Uani 1 1 d .
H20A H 0.0801 0.8104 0.1498 0.115 Uiso 1 1 calc R
H20B H -0.0442 0.7389 0.0834 0.115 Uiso 1 1 calc R
H20C H -0.0133 0.8566 0.1225 0.115 Uiso 1 1 calc R
C13 C 0.4108(6) 0.6113(5) 0.0249(3) 0.0612(16) Uani 1 1 d .
C17 C 0.1115(7) 0.6708(5) 0.0367(5) 0.079(2) Uani 1 1 d .
H17A H 0.1639 0.6396 0.0245 0.119 Uiso 1 1 calc R
H17B H 0.0288 0.6292 0.0022 0.119 Uiso 1 1 calc R
H17C H 0.1125 0.6733 0.0871 0.119 Uiso 1 1 calc R
F2 F 0.5735(5) 0.7518(5) 0.4696(2) 0.125(2) Uani 1 1 d .
C21 C -0.0080(7) 0.8474(7) -0.0166(4) 0.087(2) Uani 1 1 d .
H21A H -0.0506 0.8858 0.0008 0.130 Uiso 1 1 calc R
H21B H -0.0666 0.7768 -0.0469 0.130 Uiso 1 1 calc R
H21C H 0.0360 0.8820 -0.0463 0.130 Uiso 1 1 calc R
F1 F 0.4542(8) 0.8232(6) 0.4719(3) 0.162(3) Uani 1 1 d .
C12 C 0.2293(5) 0.6002(5) 0.2450(4) 0.0555(15) Uani 1 1 d .
C34 C 0.8235(5) 0.7449(5) 0.3077(3) 0.0545(14) Uani 1 1 d .
C10 C 0.4078(6) 0.7029(5) 0.3576(3) 0.0530(14) Uani 1 1 d .
F3 F 0.4018(7) 0.6669(6) 0.4729(3) 0.163(3) Uani 1 1 d .
C18 C 0.1788(7) 0.7838(6) -0.0443(3) 0.0729(19) Uani 1 1 d .
H18A H 0.2085 0.8549 -0.0466 0.109 Uiso 1 1 calc R
H18B H 0.1024 0.7401 -0.0847 0.109 Uiso 1 1 calc R
H18C H 0.2384 0.7572 -0.0486 0.109 Uiso 1 1 calc R
C23 C 0.5218(8) 1.0445(7) 0.1514(5) 0.099(2) Uani 1 1 d U
H23 H 0.5128 0.9891 0.1127 0.118 Uiso 1 1 calc R
C11 C 0.2848(6) 0.6336(5) 0.3220(4) 0.0628(16) Uani 1 1 d .
H11 H 0.2376 0.6084 0.3512 0.075 Uiso 1 1 calc R
C19 C 0.0830(5) 0.8435(5) 0.0508(3) 0.0562(15) Uani 1 1 d .
F9 F 0.3702(6) 0.4718(5) -0.0812(4) 0.168(3) Uani 1 1 d .
C47 C 0.2211(8) 0.2949(7) 0.3799(4) 0.091(3) Uani 1 1 d .
H47 H 0.1917 0.2754 0.4177 0.109 Uiso 1 1 calc R
F6 F 0.0288(5) 0.5483(7) 0.1688(5) 0.200(4) Uani 1 1 d .
C31 C 0.6895(12) 1.3524(9) 0.3604(8) 0.143(3) Uani 1 1 d U
H31 H 0.7058 1.4084 0.4012 0.172 Uiso 1 1 calc R
O5 O 0.0471(5) 0.1478(5) 0.2937(3) 0.105(2) Uani 1 1 d .
C45 C 0.1930(6) 0.2620(5) 0.2481(3) 0.0599(16) Uani 1 1 d .
H45 H 0.1473 0.2220 0.1981 0.072 Uiso 1 1 calc R
C8 C 0.5124(6) 1.0018(5) 0.3593(3) 0.0609(16) Uani 1 1 d .
H8 H 0.5243 1.0537 0.4015 0.073 Uiso 1 1 calc R
C4 C 0.6695(8) 0.8574(7) 0.0262(5) 0.084(2) Uani 1 1 d .
C14 C 0.4945(6) 0.6872(6) 0.0045(4) 0.0677(18) Uani 1 1 d .
H14 H 0.4927 0.6727 -0.0451 0.081 Uiso 1 1 calc R
C51 C -0.0270(8) 0.0825(7) 0.2197(5) 0.107(3) Uani 1 1 d .
H51A H -0.0475 0.1244 0.1900 0.160 Uiso 1 1 calc R
H51B H -0.1012 0.0292 0.2204 0.160 Uiso 1 1 calc R
H51C H 0.0173 0.0494 0.1981 0.160 Uiso 1 1 calc R
C3 C 0.3227(8) 0.5073(8) -0.0367(6) 0.108(3) Uani 1 1 d .
C24 C 0.4122(7) 1.0407(5) 0.1629(4) 0.0727(18) Uani 1 1 d U
C2 C 0.0947(7) 0.5234(7) 0.2115(5) 0.094(3) Uani 1 1 d .
F10 F 0.6735(7) 0.8149(6) -0.0379(4) 0.167(3) Uani 1 1 d .
C35 C 0.8623(7) 0.6804(7) 0.2538(4) 0.097(3) Uani 1 1 d .
H35A H 0.8272 0.6798 0.2033 0.145 Uiso 1 1 calc R
H35B H 0.8333 0.6094 0.2561 0.145 Uiso 1 1 calc R
H35C H 0.9505 0.7119 0.2681 0.145 Uiso 1 1 calc R
C27 C 0.6496(10) 1.1907(8) 0.2426(6) 0.104(2) Uani 1 1 d U
F7 F 0.2962(9) 0.4262(6) -0.0074(5) 0.213(5) Uani 1 1 d .
C28 C 0.6405(11) 1.1203(9) 0.1903(7) 0.126(3) Uani 1 1 d U
H28 H 0.7082 1.1185 0.1782 0.151 Uiso 1 1 calc R
F8 F 0.2222(6) 0.4996(7) -0.0671(5) 0.247(6) Uani 1 1 d .
C36 C 0.8570(7) 0.8535(6) 0.3003(5) 0.088(2) Uani 1 1 d .
H36A H 0.8193 0.8483 0.2491 0.132 Uiso 1 1 calc R
H36B H 0.9450 0.8906 0.3144 0.132 Uiso 1 1 calc R
H36C H 0.8284 0.8911 0.3326 0.132 Uiso 1 1 calc R
C25 C 0.4188(9) 1.1220(6) 0.2176(5) 0.097(2) Uani 1 1 d U
H25 H 0.3505 1.1272 0.2269 0.117 Uiso 1 1 calc R
C29 C 0.7937(12) 1.2729(9) 0.2889(7) 0.141(3) Uani 1 1 d U
H29 H 0.8630 1.2703 0.2795 0.169 Uiso 1 1 calc R
C46 C 0.1525(6) 0.2331(5) 0.3032(4) 0.0707(18) Uani 1 1 d .
C48 C 0.3274(7) 0.3809(6) 0.3981(4) 0.078(2) Uani 1 1 d .
H48 H 0.3710 0.4204 0.4484 0.094 Uiso 1 1 calc R
F11 F 0.6450(8) 0.9358(6) 0.0199(5) 0.184(4) Uani 1 1 d .
F16 F 0.3172(6) 1.0268(8) 0.3871(5) 0.238(6) Uani 1 1 d .
F5 F 0.0806(6) 0.4372(6) 0.1741(8) 0.269(7) Uani 1 1 d .
F18 F 0.2193(9) 0.8683(8) 0.3463(7) 0.241(6) Uani 1 1 d .
C6 C 0.2879(7) 0.9482(7) 0.3345(4) 0.080(2) Uani 1 1 d .
F17 F 0.2112(6) 0.9568(7) 0.2799(4) 0.159(3) Uani 1 1 d .
F12 F 0.7810(5) 0.9011(7) 0.0722(4) 0.178(4) Uani 1 1 d .
C32 C 0.5559(12) 1.2743(9) 0.3160(7) 0.135(3) Uani 1 1 d U
H32 H 0.4865 1.2760 0.3258 0.162 Uiso 1 1 calc R
C1 C 0.4591(8) 0.7380(7) 0.4438(4) 0.080(2) Uani 1 1 d .
C26 C 0.5568(10) 1.2058(7) 0.2627(5) 0.098(2) Uani 1 1 d U
F4 F 0.0399(7) 0.5000(10) 0.2569(5) 0.275(8) Uani 1 1 d .
C30 C 0.7909(12) 1.3426(10) 0.3416(8) 0.133(3) Uani 1 1 d U
O6 O 0.9061(8) 1.4270(6) 0.3970(6) 0.174(4) Uani 1 1 d .
C37 C 0.8623(6) 0.7390(5) 0.3888(4) 0.0691(19) Uani 1 1 d .
C39 C 0.9789(7) 0.7233(8) 0.4139(5) 0.109(3) Uani 1 1 d .
H39A H 0.9918 0.7160 0.4635 0.163 Uiso 1 1 calc R
H39B H 1.0482 0.7833 0.4146 0.163 Uiso 1 1 calc R
H39C H 0.9703 0.6607 0.3795 0.163 Uiso 1 1 calc R
C38 C 0.8674(10) 0.8321(6) 0.4471(4) 0.113(3) Uani 1 1 d .
H38A H 0.7936 0.8411 0.4298 0.170 Uiso 1 1 calc R
H38B H 0.9377 0.8955 0.4534 0.170 Uiso 1 1 calc R
H38C H 0.8742 0.8178 0.4944 0.170 Uiso 1 1 calc R
C33 C 1.0108(11) 1.4179(10) 0.4053(7) 0.150(5) Uani 1 1 d .
H33A H 1.0020 1.3530 0.4158 0.225 Uiso 1 1 calc R
H33B H 1.0760 1.4763 0.4462 0.225 Uiso 1 1 calc R
H33C H 1.0301 1.4177 0.3598 0.225 Uiso 1 1 calc R

loop_
_atom_site_aniso_label
_atom_site_aniso_U_11
_atom_site_aniso_U_22
_atom_site_aniso_U_33
_atom_site_aniso_U_23
_atom_site_aniso_U_13
_atom_site_aniso_U_12
Pr 0.03580(17) 0.04433(18) 0.02939(16) 0.00759(11) 0.00640(11) 0.01473(13)
O12 0.045(2) 0.058(2) 0.042(2) 0.0167(18) 0.0134(17) 0.0189(18)
O11 0.049(2) 0.051(2) 0.049(2) 0.0045(18) 0.0137(18) 0.0166(19)
O3 0.048(2) 0.068(2) 0.043(2) 0.0243(19) 0.0129(17) 0.030(2)
O9 0.056(2) 0.062(2) 0.035(2) 0.0083(18) 0.0108(18) 0.021(2)
O7 0.045(2) 0.056(2) 0.050(2) 0.0028(19) 0.0120(18) 0.0155(19)
O10 0.050(2) 0.060(2) 0.044(2) 0.0141(19) 0.0145(18) 0.0129(19)
O8 0.046(2) 0.060(2) 0.049(2) 0.0046(19) 0.0121(18) 0.0221(19)
N1 0.046(3) 0.055(3) 0.046(3) 0.020(2) 0.011(2) 0.025(2)
O1 0.058(2) 0.078(3) 0.053(2) 0.027(2) 0.0178(19) 0.044(2)
N3 0.041(2) 0.057(3) 0.042(2) 0.018(2) 0.008(2) 0.020(2)
N2 0.054(3) 0.054(3) 0.062(3) 0.024(2) 0.014(2) 0.028(2)
C44 0.052(3) 0.052(3) 0.044(3) 0.017(3) 0.014(3) 0.025(3)
F13 0.080(3) 0.069(3) 0.123(4) -0.040(3) -0.011(3) 0.020(2)
O4 0.076(3) 0.088(3) 0.062(3) 0.040(3) -0.005(2) 0.016(3)
N4 0.054(3) 0.060(3) 0.047(3) 0.021(2) 0.002(2) 0.017(2)
O2 0.082(3) 0.069(3) 0.107(4) 0.032(3) 0.031(3) 0.050(3)
C42 0.057(4) 0.066(4) 0.038(3) 0.016(3) 0.017(3) 0.020(3)
C40 0.049(3) 0.046(3) 0.042(3) 0.014(2) 0.009(2) 0.019(3)
C22 0.054(3) 0.054(3) 0.045(3) 0.022(3) 0.012(3) 0.024(3)
C15 0.049(3) 0.075(4) 0.049(4) 0.028(3) 0.022(3) 0.032(3)
C16 0.050(3) 0.053(3) 0.048(3) 0.017(3) 0.005(3) 0.020(3)
C43 0.060(4) 0.067(4) 0.040(3) 0.010(3) 0.011(3) 0.009(3)
C50 0.061(4) 0.056(3) 0.036(3) 0.011(3) 0.006(3) 0.023(3)
F15 0.106(4) 0.098(3) 0.085(3) 0.018(3) -0.035(3) 0.014(3)
C5 0.057(4) 0.059(4) 0.059(4) -0.002(3) 0.002(3) 0.015(3)
C9 0.052(3) 0.045(3) 0.042(3) 0.005(3) 0.005(3) 0.012(3)
C41 0.045(3) 0.051(3) 0.041(3) 0.015(2) 0.008(2) 0.018(3)
C7 0.054(3) 0.060(4) 0.043(3) 0.010(3) 0.017(3) 0.024(3)
C49 0.054(3) 0.057(3) 0.043(3) 0.018(3) 0.015(3) 0.025(3)
F14 0.055(3) 0.112(4) 0.113(4) -0.016(3) 0.015(3) -0.007(3)
C20 0.069(4) 0.078(5) 0.084(5) 0.026(4) 0.035(4) 0.027(4)
C13 0.049(3) 0.069(4) 0.047(4) -0.010(3) 0.010(3) 0.023(3)
C17 0.077(5) 0.056(4) 0.091(5) 0.024(4) 0.014(4) 0.023(4)
F2 0.114(4) 0.197(6) 0.047(2) 0.027(3) 0.005(3) 0.067(4)
C21 0.069(4) 0.107(6) 0.081(5) 0.033(4) -0.001(4) 0.050(4)
F1 0.271(9) 0.182(6) 0.052(3) -0.007(3) 0.028(4) 0.154(6)
C12 0.053(3) 0.055(3) 0.064(4) 0.025(3) 0.025(3) 0.023(3)
C34 0.043(3) 0.063(4) 0.050(3) 0.016(3) 0.010(3) 0.019(3)
C10 0.066(4) 0.062(4) 0.038(3) 0.018(3) 0.019(3) 0.033(3)
F3 0.182(6) 0.199(7) 0.057(3) 0.058(4) 0.039(4) 0.019(5)
C18 0.081(5) 0.085(5) 0.047(4) 0.016(3) 0.015(3) 0.037(4)
C23 0.074(4) 0.095(4) 0.108(5) 0.051(4) 0.012(4) 0.019(3)
C11 0.068(4) 0.080(4) 0.052(4) 0.029(3) 0.033(3) 0.033(4)
C19 0.048(3) 0.062(4) 0.059(4) 0.023(3) 0.011(3) 0.027(3)
F9 0.135(5) 0.154(5) 0.133(5) -0.076(4) 0.050(4) 0.032(4)
C47 0.088(5) 0.115(7) 0.057(4) 0.039(4) 0.030(4) 0.020(5)
F6 0.056(3) 0.257(9) 0.249(9) 0.167(8) 0.000(4) 0.015(4)
C31 0.138(6) 0.115(5) 0.149(6) 0.040(5) 0.009(5) 0.050(5)
O5 0.087(4) 0.102(4) 0.088(4) 0.040(3) 0.029(3) -0.005(3)
C45 0.062(4) 0.057(4) 0.045(3) 0.011(3) 0.011(3) 0.015(3)
C8 0.060(4) 0.059(4) 0.046(3) -0.005(3) 0.009(3) 0.024(3)
C4 0.078(5) 0.104(6) 0.084(6) 0.043(5) 0.045(5) 0.035(5)
C14 0.062(4) 0.089(5) 0.043(3) 0.009(3) 0.022(3) 0.026(4)
C51 0.090(6) 0.078(5) 0.100(7) 0.019(5) 0.024(5) -0.009(5)
C3 0.074(6) 0.087(6) 0.095(7) -0.039(5) 0.024(5) -0.001(5)
C24 0.069(4) 0.064(3) 0.075(4) 0.034(3) 0.009(3) 0.021(3)
C2 0.062(5) 0.083(6) 0.093(6) 0.042(5) 0.006(4) -0.010(4)
F10 0.191(7) 0.170(6) 0.120(5) 0.031(4) 0.121(5) 0.021(5)
C35 0.059(4) 0.130(7) 0.078(5) -0.003(5) 0.021(4) 0.033(5)
C27 0.118(5) 0.102(4) 0.100(4) 0.051(4) 0.035(4) 0.047(4)
F7 0.214(9) 0.098(5) 0.195(8) -0.057(5) 0.071(7) -0.021(5)
C28 0.119(5) 0.119(5) 0.119(5) 0.048(4) 0.029(4) 0.032(4)
F8 0.108(5) 0.184(7) 0.267(10) -0.150(7) -0.106(6) 0.084(5)
C36 0.060(4) 0.087(5) 0.098(6) 0.046(5) 0.014(4) 0.011(4)
C25 0.111(5) 0.075(4) 0.077(4) 0.029(3) 0.006(4) 0.023(4)
C29 0.146(6) 0.121(5) 0.125(6) 0.058(5) 0.019(5) 0.034(5)
C46 0.067(4) 0.061(4) 0.073(5) 0.025(4) 0.023(4) 0.013(3)
C48 0.078(5) 0.085(5) 0.047(4) 0.022(3) 0.017(3) 0.011(4)
F11 0.228(8) 0.165(6) 0.273(10) 0.158(7) 0.180(8) 0.101(6)
F16 0.094(4) 0.298(10) 0.194(7) -0.145(7) 0.025(4) 0.074(5)
F5 0.071(4) 0.099(5) 0.462(19) -0.058(8) -0.009(7) -0.017(4)
F18 0.235(9) 0.227(9) 0.462(17) 0.203(11) 0.295(12) 0.156(8)
C6 0.057(4) 0.100(6) 0.063(4) -0.002(4) 0.020(4) 0.026(4)
F17 0.123(5) 0.267(9) 0.133(5) 0.042(5) 0.042(4) 0.141(6)
F12 0.071(3) 0.261(9) 0.130(5) 0.073(5) 0.040(4) -0.014(4)
C32 0.146(6) 0.115(5) 0.143(6) 0.036(4) 0.029(5) 0.069(4)
C1 0.096(6) 0.106(6) 0.041(4) 0.022(4) 0.025(4) 0.045(5)
C26 0.137(5) 0.074(4) 0.090(4) 0.027(3) 0.027(4) 0.059(3)
F4 0.103(5) 0.412(16) 0.140(6) 0.123(9) 0.027(5) -0.078(7)
C30 0.141(6) 0.107(5) 0.136(6) 0.052(5) 0.023(5) 0.045(5)
O6 0.100(5) 0.094(5) 0.211(9) 0.002(5) -0.046(6) 0.002(4)
C37 0.052(4) 0.073(4) 0.055(4) 0.022(3) -0.002(3) 0.010(3)
C39 0.053(4) 0.137(8) 0.106(7) 0.056(6) -0.011(4) 0.023(5)
C38 0.146(8) 0.075(5) 0.061(5) 0.001(4) 0.030(5) 0.000(5)
C33 0.111(9) 0.141(10) 0.135(10) 0.045(8) 0.005(8) 0.010(8)

loop_
_atom_type_symbol
_atom_type_description
_atom_type_scat_dispersion_real
_atom_type_scat_dispersion_imag
_atom_type_scat_source
C C 0.0033 0.0016 'International Tables Vol C Tables 4.2.6.8 and 6.1.1.4'
H H 0.0000 0.0000 'International Tables Vol C Tables 4.2.6.8 and 6.1.1.4'
F F 0.0171 0.0103 'International Tables Vol C Tables 4.2.6.8 and 6.1.1.4'
N N 0.0061 0.0033 'International Tables Vol C Tables 4.2.6.8 and 6.1.1.4'
O O 0.0106 0.0060 'International Tables Vol C Tables 4.2.6.8 and 6.1.1.4'
Pr Pr -0.2180 2.8214 'International Tables Vol C Tables 4.2.6.8 and 6.1.1.4'

loop_
_geom_angle_atom_site_label_1
_geom_angle_atom_site_label_2
_geom_angle_atom_site_label_3
_geom_angle
O1 Pr O10 93.62(14)
O1 Pr O7 102.22(14)
O10 Pr O7 134.01(14)
O1 Pr O3 140.14(13)
O10 Pr O3 103.74(14)
O7 Pr O3 91.11(13)
O1 Pr O11 75.81(14)
O10 Pr O11 72.88(14)
O7 Pr O11 152.80(14)
O3 Pr O11 75.56(13)
O1 Pr O12 69.68(13)
O10 Pr O12 142.61(13)
O7 Pr O12 83.10(13)
O3 Pr O12 75.01(12)
O11 Pr O12 70.68(13)
O1 Pr O9 145.01(14)
O10 Pr O9 69.92(13)
O7 Pr O9 72.68(14)
O3 Pr O9 74.79(13)
O11 Pr O9 124.28(13)
O12 Pr O9 140.52(13)
O1 Pr O8 72.49(13)
O10 Pr O8 73.75(14)
O7 Pr O8 70.59(13)
O3 Pr O8 146.70(13)
O11 Pr O8 131.67(13)
O12 Pr O8 127.34(13)
O9 Pr O8 73.27(13)
C15 O12 Pr 132.0(4)
C13 O11 Pr 133.8(4)
N3 O3 Pr 136.5(3)
C10 O9 Pr 133.2(4)
C9 O7 Pr 133.9(4)
C12 O10 Pr 136.2(4)
C7 O8 Pr 132.4(4)
O1 N1 C22 126.1(5)
O1 N1 C16 118.9(4)
C22 N1 C16 114.1(4)
N1 O1 Pr 138.2(3)
O3 N3 C40 126.1(5)
O3 N3 C34 120.3(4)
C40 N3 C34 113.2(4)
O2 N2 C22 126.1(5)
O2 N2 C19 121.9(5)
C22 N2 C19 111.6(4)
C49 C44 C43 117.9(5)
C49 C44 C45 119.1(5)
C43 C44 C45 123.0(5)
O4 N4 C40 125.6(5)
O4 N4 C37 121.9(5)
C40 N4 C37 112.1(5)
C43 C42 C41 120.4(6)
C43 C42 H42 119.8
C41 C42 H42 119.8
N3 C40 N4 107.6(5)
N3 C40 C41 126.6(5)
N4 C40 C41 125.7(5)
N1 C22 N2 107.6(5)
N1 C22 C24 126.2(6)
N2 C22 C24 126.2(6)
O12 C15 C14 129.7(6)
O12 C15 C4 113.9(6)
C14 C15 C4 116.5(6)
N1 C16 C17 110.7(5)
N1 C16 C18 106.1(5)
C17 C16 C18 111.0(6)
N1 C16 C19 99.3(4)
C17 C16 C19 114.9(6)
C18 C16 C19 113.9(5)
C42 C43 C44 122.2(6)
C42 C43 H43 118.9
C44 C43 H43 118.9
C41 C50 C49 121.3(5)
C41 C50 H50 119.3
C49 C50 H50 119.3
F14 C5 F13 107.3(6)
F14 C5 F15 104.8(6)
F13 C5 F15 107.0(6)
F14 C5 C9 113.5(6)
F13 C5 C9 114.4(6)
F15 C5 C9 109.3(6)
O7 C9 C8 128.2(5)
O7 C9 C5 114.7(6)
C8 C9 C5 117.0(5)
C50 C41 C42 118.6(5)
C50 C41 C40 121.1(5)
C42 C41 C40 120.2(5)
O8 C7 C8 128.4(6)
O8 C7 C6 114.3(5)
C8 C7 C6 117.2(5)
C50 C49 C44 119.6(5)
C50 C49 C48 121.5(5)
C44 C49 C48 118.9(6)
C19 C20 H20A 109.5
C19 C20 H20B 109.5
H20A C20 H20B 109.5
C19 C20 H20C 109.5
H20A C20 H20C 109.5
H20B C20 H20C 109.5
O11 C13 C14 128.3(6)
O11 C13 C3 114.9(7)
C14 C13 C3 116.8(7)
C16 C17 H17A 109.5
C16 C17 H17B 109.5
H17A C17 H17B 109.5
C16 C17 H17C 109.5
H17A C17 H17C 109.5
H17B C17 H17C 109.5
C19 C21 H21A 109.5
C19 C21 H21B 109.5
H21A C21 H21B 109.5
C19 C21 H21C 109.5
H21A C21 H21C 109.5
H21B C21 H21C 109.5
O10 C12 C11 127.5(6)
O10 C12 C2 113.8(6)
C11 C12 C2 118.6(6)
C36 C34 N3 111.0(5)
C36 C34 C35 110.9(6)
N3 C34 C35 104.9(5)
C36 C34 C37 116.0(6)
N3 C34 C37 99.8(5)
C35 C34 C37 113.1(6)
O9 C10 C11 128.0(5)
O9 C10 C1 113.6(6)
C11 C10 C1 118.4(6)
C16 C18 H18A 109.5
C16 C18 H18B 109.5
H18A C18 H18B 109.5
C16 C18 H18C 109.5
H18A C18 H18C 109.5
H18B C18 H18C 109.5
C28 C23 C24 127.9(11)
C28 C23 H23 116.0
C24 C23 H23 116.0
C12 C11 C10 122.7(6)
C12 C11 H11 118.7
C10 C11 H11 118.7
N2 C19 C20 106.6(5)
N2 C19 C21 109.1(5)
C20 C19 C21 110.7(6)
N2 C19 C16 100.7(4)
C20 C19 C16 113.8(5)
C21 C19 C16 115.0(6)
C48 C47 C46 120.7(7)
C48 C47 H47 119.7
C46 C47 H47 119.7
C30 C31 C32 122.3(12)
C30 C31 H31 118.8
C32 C31 H31 118.8
C46 O5 C51 117.7(6)
C46 C45 C44 120.5(6)
C46 C45 H45 119.8
C44 C45 H45 119.8
C9 C8 C7 122.5(5)
C9 C8 H8 118.7
C7 C8 H8 118.7
F11 C4 F10 106.7(8)
F11 C4 F12 103.8(9)
F10 C4 F12 106.2(8)
F11 C4 C15 111.5(7)
F10 C4 C15 115.5(8)
F12 C4 C15 112.3(7)
C15 C14 C13 121.9(6)
C15 C14 H14 119.1
C13 C14 H14 119.1
O5 C51 H51A 109.5
O5 C51 H51B 109.5
H51A C51 H51B 109.5
O5 C51 H51C 109.5
H51A C51 H51C 109.5
H51B C51 H51C 109.5
F8 C3 F9 114.4(10)
F8 C3 F7 101.9(10)
F9 C3 F7 95.8(10)
F8 C3 C13 115.9(9)
F9 C3 C13 115.3(7)
F7 C3 C13 110.6(9)
C25 C24 C23 118.9(8)
C25 C24 C22 122.2(8)
C23 C24 C22 118.8(7)
F6 C2 F5 104.4(10)
F6 C2 F4 104.0(11)
F5 C2 F4 103.1(10)
F6 C2 C12 116.2(7)
F5 C2 C12 111.2(9)
F4 C2 C12 116.5(8)
C34 C35 H35A 109.5
C34 C35 H35B 109.5
H35A C35 H35B 109.5
C34 C35 H35C 109.5
H35A C35 H35C 109.5
H35B C35 H35C 109.5
C28 C27 C26 128.2(12)
C28 C27 C29 111.1(12)
C26 C27 C29 120.7(11)
C27 C28 C23 114.4(13)
C27 C28 H28 122.8
C23 C28 H28 122.8
C34 C36 H36A 109.5
C34 C36 H36B 109.5
H36A C36 H36B 109.5
C34 C36 H36C 109.5
H36A C36 H36C 109.5
H36B C36 H36C 109.5
C24 C25 C26 111.6(9)
C24 C25 H25 124.2
C26 C25 H25 124.2
C30 C29 C27 105.2(13)
C30 C29 H29 127.4
C27 C29 H29 127.4
C45 C46 O5 126.1(7)
C45 C46 C47 120.1(6)
O5 C46 C47 113.8(6)
C47 C48 C49 120.7(6)
C47 C48 H48 119.6
C49 C48 H48 119.6
F16 C6 F18 109.1(9)
F16 C6 F17 103.5(9)
F18 C6 F17 101.6(8)
F16 C6 C7 116.9(7)
F18 C6 C7 111.7(8)
F17 C6 C7 112.7(7)
C26 C32 C31 107.3(12)
C26 C32 H32 126.3
C31 C32 H32 126.3
F1 C1 F2 108.2(8)
F1 C1 F3 108.5(8)
F2 C1 F3 102.7(7)
F1 C1 C10 111.2(6)
F2 C1 C10 112.5(6)
F3 C1 C10 113.3(7)
C32 C26 C27 133.2(12)
C32 C26 C25 107.9(11)
C27 C26 C25 118.8(9)
C29 C30 C31 131.2(14)
C29 C30 O6 120.2(14)
C31 C30 O6 108.6(12)
C33 O6 C30 119.7(11)
N4 C37 C39 109.6(6)
N4 C37 C38 105.7(6)
C39 C37 C38 110.9(7)
N4 C37 C34 101.3(4)
C39 C37 C34 116.1(7)
C38 C37 C34 112.2(6)
C37 C39 H39A 109.5
C37 C39 H39B 109.5
H39A C39 H39B 109.5
C37 C39 H39C 109.5
H39A C39 H39C 109.5
H39B C39 H39C 109.5
C37 C38 H38A 109.5
C37 C38 H38B 109.5
H38A C38 H38B 109.5
C37 C38 H38C 109.5
H38A C38 H38C 109.5
H38B C38 H38C 109.5
O6 C33 H33A 109.5
O6 C33 H33B 109.5
H33A C33 H33B 109.5
O6 C33 H33C 109.5
H33A C33 H33C 109.5
H33B C33 H33C 109.5

loop_
_geom_bond_atom_site_label_1
_geom_bond_atom_site_label_2
_geom_bond_distance
Pr O1 2.418(4)
Pr O10 2.424(4)
Pr O7 2.428(4)
Pr O3 2.432(4)
Pr O11 2.450(4)
Pr O12 2.464(4)
Pr O9 2.487(4)
Pr O8 2.490(4)
O12 C15 1.242(7)
O11 C13 1.232(7)
O3 N3 1.306(5)
O9 C10 1.242(7)
O7 C9 1.245(7)
O10 C12 1.240(7)
O8 C7 1.234(7)
N1 O1 1.317(6)
N1 C22 1.321(7)
N1 C16 1.486(7)
N3 C40 1.324(7)
N3 C34 1.507(7)
N2 O2 1.271(6)
N2 C22 1.359(7)
N2 C19 1.503(8)
C44 C49 1.409(8)
C44 C43 1.410(8)
C44 C45 1.422(8)
F13 C5 1.295(8)
O4 N4 1.267(6)
N4 C40 1.367(7)
N4 C37 1.496(8)
C42 C43 1.343(8)
C42 C41 1.423(8)
C42 H42 0.9300
C40 C41 1.454(8)
C22 C24 1.454(9)
C15 C14 1.372(9)
C15 C4 1.532(9)
C16 C17 1.522(8)
C16 C18 1.524(9)
C16 C19 1.556(8)
C43 H43 0.9300
C50 C41 1.378(8)
C50 C49 1.401(8)
C50 H50 0.9300
F15 C5 1.335(8)
C5 F14 1.290(8)
C5 C9 1.534(8)
C9 C8 1.382(9)
C7 C8 1.389(8)
C7 C6 1.529(9)
C49 C48 1.415(9)
C20 C19 1.520(9)
C20 H20A 0.9600
C20 H20B 0.9600
C20 H20C 0.9600
C13 C14 1.390(9)
C13 C3 1.526(9)
C17 H17A 0.9600
C17 H17B 0.9600
C17 H17C 0.9600
F2 C1 1.310(9)
C21 C19 1.528(8)
C21 H21A 0.9600
C21 H21B 0.9600
C21 H21C 0.9600
F1 C1 1.265(9)
C12 C11 1.378(9)
C12 C2 1.508(9)
C34 C36 1.497(9)
C34 C35 1.536(9)
C34 C37 1.546(8)
C10 C11 1.381(9)
C10 C1 1.532(9)
F3 C1 1.313(9)
C18 H18A 0.9600
C18 H18B 0.9600
C18 H18C 0.9600
C23 C28 1.376(13)
C23 C24 1.410(11)
C23 H23 0.9300
C11 H11 0.9300
F9 C3 1.278(10)
C47 C48 1.339(10)
C47 C46 1.426(10)
C47 H47 0.9300
F6 C2 1.214(10)
C31 C30 1.434(17)
C31 C32 1.523(16)
C31 H31 0.9300
O5 C46 1.362(8)
O5 C51 1.409(10)
C45 C46 1.346(9)
C45 H45 0.9300
C8 H8 0.9300
C4 F11 1.284(10)
C4 F10 1.286(10)
C4 F12 1.286(10)
C14 H14 0.9300
C51 H51A 0.9600
C51 H51B 0.9600
C51 H51C 0.9600
C3 F8 1.197(11)
C3 F7 1.352(14)
C24 C25 1.376(11)
C2 F5 1.230(12)
C2 F4 1.250(11)
C35 H35A 0.9600
C35 H35B 0.9600
C35 H35C 0.9600
C27 C28 1.231(14)
C27 C26 1.371(13)
C27 C29 1.631(15)
C28 H28 0.9300
C36 H36A 0.9600
C36 H36B 0.9600
C36 H36C 0.9600
C25 C26 1.582(13)
C25 H25 0.9300
C29 C30 1.297(17)
C29 H29 0.9300
C48 H48 0.9300
F16 C6 1.230(9)
F18 C6 1.248(10)
C6 F17 1.295(10)
C32 C26 1.282(14)
C32 H32 0.9300
C30 O6 1.466(14)
O6 C33 1.326(14)
C37 C39 1.522(10)
C37 C38 1.541(11)
C39 H39A 0.9600
C39 H39B 0.9600
C39 H39C 0.9600
C38 H38A 0.9600
C38 H38B 0.9600
C38 H38C 0.9600
C33 H33A 0.9600
C33 H33B 0.9600
C33 H33C 0.9600
